data_4107773
loop_
_publ_author_name
'Ying Yu'
'Azwana R. Sadique'
'Jeremy M. Smith'
'Thomas R. Dugan'
'Ryan E. Cowley'
'William W. Brennessel'
'Christine J. Flaschenriem'
'Eckhard Bill'
'Thomas R. Cundari'
'Patrick L. Holland'

_publ_section_title
;
 The Reactivity Patterns of Low-Coordinate Iron-Hydride Complexes
;
_journal_name_full 'Journal of the American Chemical Society'
_journal_page_first 6624
_journal_page_last 6638
_journal_paper_doi 10.1021/ja710669w
_journal_volume 130
_journal_year 2008
_chemical_formula_moiety 'C62 H90 Fe2 N6, 2(C4 H8 O)'
_chemical_formula_sum 'C70 H106 Fe2 N6 O2'
_chemical_formula_weight 1175.3403
_chemical_name_common holph19
_chemical_name_systematic
;
 ?
;
_space_group_IT_number 14
_symmetry_cell_setting monoclinic
_symmetry_space_group_name_Hall '-P 2ybc'
_symmetry_space_group_name_H-M 'P 1 21/c 1'
_atom_sites_solution_hydrogens geom
_atom_sites_solution_primary direct
_atom_sites_solution_secondary difmap
_audit_creation_method SHELXL-97
_cell_angle_alpha 90.00
_cell_angle_beta 101.095(1)
_cell_angle_gamma 90.00
_cell_formula_units_Z 2
_cell_length_a 13.4952(10)
_cell_length_b 13.7544(10)
_cell_length_c 18.0711(14)
_cell_measurement_reflns_used 6601
_cell_measurement_temperature 193(2)
_cell_measurement_theta_max 28.25
_cell_measurement_theta_min 2.59
_cell_volume 3291.6(4)
_computing_cell_refinement 'SAINT (Bruker, 2003)'
_computing_data_collection 'SMART (Bruker, 2003)'
_computing_data_reduction 'SAINT (Bruker, 2003)'
_computing_molecular_graphics 'SHELXTL (Bruker, 2000)'
_computing_publication_material 'SHELXTL (Bruker, 2000)'
_computing_structure_refinement 'SHELXL-97 (Sheldrick, 1997)'
_computing_structure_solution 'SHELXS-97 (Sheldrick, 1997)'
_diffrn_ambient_temperature 193(2)
_diffrn_measured_fraction_theta_full 0.995
_diffrn_measured_fraction_theta_max 0.995
_diffrn_measurement_device_type 'Siemens SMART Platform CCD'
_diffrn_measurement_method 'area detector, \w scans per \f'
_diffrn_radiation_monochromator graphite
_diffrn_radiation_source 'normal-focus sealed tube'
_diffrn_radiation_type MoK\a
_diffrn_radiation_wavelength 0.71073
_diffrn_reflns_av_R_equivalents 0.0221
_diffrn_reflns_av_sigmaI/netI 0.0211
_diffrn_reflns_limit_h_max 16
_diffrn_reflns_limit_h_min -16
_diffrn_reflns_limit_k_max 16
_diffrn_reflns_limit_k_min -17
_diffrn_reflns_limit_l_max 22
_diffrn_reflns_limit_l_min -22
_diffrn_reflns_number 26086
_diffrn_reflns_theta_full 26.37
_diffrn_reflns_theta_max 26.37
_diffrn_reflns_theta_min 2.13
_exptl_absorpt_coefficient_mu 0.488
_exptl_absorpt_correction_T_max 0.9260
_exptl_absorpt_correction_T_min 0.8674
_exptl_absorpt_correction_type multi-scan
_exptl_absorpt_process_details 'SADABS (Blessing, 1995)'
_exptl_crystal_colour yellow-orange
_exptl_crystal_density_diffrn 1.186
_exptl_crystal_description block
_exptl_crystal_F_000 1272
_exptl_crystal_size_max 0.30
_exptl_crystal_size_mid 0.30
_exptl_crystal_size_min 0.16
_refine_diff_density_max 0.651
_refine_diff_density_min -0.520
_refine_diff_density_rms 0.049
_refine_ls_extinction_method none
_refine_ls_goodness_of_fit_ref 1.045
_refine_ls_hydrogen_treatment mixed
_refine_ls_matrix_type full
_refine_ls_number_parameters 376
_refine_ls_number_reflns 6697
_refine_ls_number_restraints 0
_refine_ls_restrained_S_all 1.045
_refine_ls_R_factor_all 0.0475
_refine_ls_R_factor_gt 0.0386
_refine_ls_shift/su_max 0.004
_refine_ls_shift/su_mean 0.000
_refine_ls_structure_factor_coef Fsqd
_refine_ls_weighting_details 'calc w=1/[\s^2^(Fo^2^)+(0.0511P)^2^+1.8852P] where P=(Fo^2^+2Fc^2^)/3'
_refine_ls_weighting_scheme calc
_refine_ls_wR_factor_gt 0.0980
_refine_ls_wR_factor_ref 0.1030
_reflns_number_gt 5729
_reflns_number_total 6697
_reflns_threshold_expression >2sigma(I)
_cod_data_source_file ja710669w-file004_02.cif
_cod_data_source_block 3a
_cod_database_code 4107773

loop_
_symmetry_equiv_pos_as_xyz
'x, y, z'
'-x, y+1/2, -z+1/2'
'-x, -y, -z'
'x, -y-1/2, z-1/2'

loop_
_atom_site_label
_atom_site_type_symbol
_atom_site_fract_x
_atom_site_fract_y
_atom_site_fract_z
_atom_site_U_iso_or_equiv
_atom_site_adp_type
_atom_site_occupancy
_atom_site_symmetry_multiplicity
_atom_site_calc_flag
_atom_site_refinement_flags
Fe1 Fe 0.988914(18) 0.107324(17) 0.521180(13) 0.02154(9) Uani 1 1 d .
N1 N 0.86629(11) 0.18937(10) 0.53302(8) 0.0231(3) Uani 1 1 d .
N2 N 1.08685(11) 0.21538(10) 0.56654(8) 0.0235(3) Uani 1 1 d .
N3 N 0.99660(11) 0.02819(11) 0.42691(8) 0.0252(3) Uani 1 1 d .
C11 C 0.77754(15) 0.31535(15) 0.59385(12) 0.0339(4) Uani 1 1 d .
H11A H 0.7404 0.3391 0.5453 0.051 Uiso 1 1 calc R
H11B H 0.7965 0.3704 0.6280 0.051 Uiso 1 1 calc R
H11C H 0.7347 0.2705 0.6158 0.051 Uiso 1 1 calc R
C12 C 0.76695(13) 0.17140(13) 0.48845(10) 0.0263(4) Uani 1 1 d .
C13 C 1.18776(13) 0.22158(13) 0.55060(10) 0.0257(4) Uani 1 1 d .
C14 C 0.99396(17) 0.04823(15) 0.35865(11) 0.0340(4) Uani 1 1 d .
C21 C 0.87225(14) 0.26256(13) 0.58208(10) 0.0257(4) Uani 1 1 d .
C22 C 0.74255(15) 0.21131(14) 0.41547(11) 0.0311(4) Uani 1 1 d .
C23 C 1.20137(15) 0.26989(14) 0.48467(11) 0.0317(4) Uani 1 1 d .
C24 C 1.00131(19) -0.02418(16) 0.29779(11) 0.0430(5) Uani 1 1 d .
H24A H 1.0032 -0.0901 0.3186 0.065 Uiso 1 1 calc R
H24B H 1.0631 -0.0122 0.2782 0.065 Uiso 1 1 calc R
H24C H 0.9425 -0.0175 0.2568 0.065 Uiso 1 1 calc R
C31 C 0.96324(14) 0.29894(13) 0.62333(10) 0.0274(4) Uani 1 1 d .
H31 H 0.9573 0.3394 0.6648 0.033 Uiso 1 1 calc R
C32 C 0.64327(16) 0.20292(16) 0.37614(12) 0.0397(5) Uani 1 1 d .
H32 H 0.6249 0.2314 0.3275 0.048 Uiso 1 1 calc R
C33 C 1.29910(16) 0.27915(16) 0.47093(13) 0.0389(5) Uani 1 1 d .
H33 H 1.3094 0.3125 0.4270 0.047 Uiso 1 1 calc R
C41 C 1.06151(14) 0.28379(13) 0.61177(10) 0.0256(4) Uani 1 1 d .
C42 C 0.57122(16) 0.15394(18) 0.40666(13) 0.0430(5) Uani 1 1 d .
H42 H 0.5036 0.1502 0.3796 0.052 Uiso 1 1 calc R
C43 C 1.38091(16) 0.24105(17) 0.51950(13) 0.0421(5) Uani 1 1 d .
H43 H 1.4469 0.2479 0.5090 0.050 Uiso 1 1 calc R
C51 C 1.14051(15) 0.35424(15) 0.65287(13) 0.0368(5) Uani 1 1 d .
H51A H 1.1879 0.3191 0.6916 0.055 Uiso 1 1 calc R
H51B H 1.1071 0.4055 0.6767 0.055 Uiso 1 1 calc R
H51C H 1.1774 0.3835 0.6167 0.055 Uiso 1 1 calc R
C52 C 0.59743(15) 0.11076(16) 0.47617(13) 0.0384(5) Uani 1 1 d .
H52 H 0.5481 0.0747 0.4956 0.046 Uiso 1 1 calc R
C53 C 1.36650(15) 0.19271(16) 0.58362(13) 0.0392(5) Uani 1 1 d .
H53 H 1.4231 0.1655 0.6165 0.047 Uiso 1 1 calc R
C62 C 0.69509(14) 0.11863(14) 0.51916(11) 0.0301(4) Uani 1 1 d .
C63 C 1.27072(14) 0.18295(14) 0.60112(11) 0.0302(4) Uani 1 1 d .
C72 C 0.82136(16) 0.26427(15) 0.38078(12) 0.0363(5) Uani 1 1 d .
H72 H 0.8885 0.2355 0.4032 0.044 Uiso 1 1 calc R
C73 C 1.11372(17) 0.31487(16) 0.43056(12) 0.0389(5) Uani 1 1 d .
H73 H 1.0502 0.2856 0.4415 0.047 Uiso 1 1 calc R
C82 C 0.8063(2) 0.2505(2) 0.29535(13) 0.0537(6) Uani 1 1 d .
H82A H 0.7453 0.2852 0.2708 0.081 Uiso 1 1 calc R
H82B H 0.7989 0.1811 0.2833 0.081 Uiso 1 1 calc R
H82C H 0.8649 0.2764 0.2772 0.081 Uiso 1 1 calc R
C83 C 1.1166(2) 0.2941(2) 0.34794(14) 0.0580(7) Uani 1 1 d .
H83A H 1.1710 0.3319 0.3329 0.087 Uiso 1 1 calc R
H83B H 1.0519 0.3125 0.3164 0.087 Uiso 1 1 calc R
H83C H 1.1287 0.2246 0.3416 0.087 Uiso 1 1 calc R
C92 C 0.8265(2) 0.37188(18) 0.40006(18) 0.0617(7) Uani 1 1 d .
H92A H 0.7599 0.4014 0.3830 0.093 Uiso 1 1 calc R
H92B H 0.8758 0.4037 0.3748 0.093 Uiso 1 1 calc R
H92C H 0.8470 0.3800 0.4547 0.093 Uiso 1 1 calc R
C93 C 1.1087(3) 0.4243(2) 0.44356(19) 0.0752(9) Uani 1 1 d .
H93A H 1.1002 0.4365 0.4954 0.113 Uiso 1 1 calc R
H93B H 1.0514 0.4518 0.4082 0.113 Uiso 1 1 calc R
H93C H 1.1715 0.4547 0.4355 0.113 Uiso 1 1 calc R
C102 C 0.72032(15) 0.07136(15) 0.59630(11) 0.0330(4) Uani 1 1 d .
H102 H 0.7848 0.1004 0.6239 0.040 Uiso 1 1 calc R
C103 C 1.25900(15) 0.13209(15) 0.67333(12) 0.0348(4) Uani 1 1 d .
H103 H 1.1903 0.1477 0.6831 0.042 Uiso 1 1 calc R
C112 C 0.73699(19) -0.03760(16) 0.58870(14) 0.0477(6) Uani 1 1 d .
H11D H 0.6741 -0.0681 0.5630 0.072 Uiso 1 1 calc R
H11E H 0.7577 -0.0663 0.6389 0.072 Uiso 1 1 calc R
H11F H 0.7899 -0.0484 0.5593 0.072 Uiso 1 1 calc R
C113 C 1.2655(2) 0.02201(17) 0.66378(15) 0.0516(6) Uani 1 1 d .
H11G H 1.2137 0.0010 0.6211 0.077 Uiso 1 1 calc R
H11H H 1.2545 -0.0104 0.7098 0.077 Uiso 1 1 calc R
H11I H 1.3324 0.0048 0.6543 0.077 Uiso 1 1 calc R
C122 C 0.63888(18) 0.08825(18) 0.64384(13) 0.0449(5) Uani 1 1 d .
H12A H 0.6230 0.1577 0.6443 0.067 Uiso 1 1 calc R
H12B H 0.6639 0.0659 0.6956 0.067 Uiso 1 1 calc R
H12C H 0.5778 0.0518 0.6220 0.067 Uiso 1 1 calc R
C123 C 1.33681(19) 0.1659(2) 0.74179(13) 0.0533(6) Uani 1 1 d .
H12D H 1.4048 0.1489 0.7345 0.080 Uiso 1 1 calc R
H12E H 1.3235 0.1340 0.7873 0.080 Uiso 1 1 calc R
H12F H 1.3319 0.2366 0.7473 0.080 Uiso 1 1 calc R
O1S O 0.5704(2) 0.4695(3) 0.32495(16) 0.1176(10) Uani 1 1 d .
C2S C 0.5438(4) 0.4654(4) 0.3963(2) 0.1193(17) Uani 1 1 d .
H2S1 H 0.6017 0.4852 0.4358 0.143 Uiso 1 1 calc R
H2S2 H 0.5244 0.3982 0.4072 0.143 Uiso 1 1 calc R
C3S C 0.4571(3) 0.5328(3) 0.3955(2) 0.0978(12) Uani 1 1 d .
H3S1 H 0.4652 0.5705 0.4429 0.117 Uiso 1 1 calc R
H3S2 H 0.3923 0.4969 0.3879 0.117 Uiso 1 1 calc R
C4S C 0.4624(3) 0.5976(2) 0.3296(2) 0.0847(11) Uani 1 1 d .
H4S1 H 0.4006 0.5913 0.2903 0.102 Uiso 1 1 calc R
H4S2 H 0.4703 0.6665 0.3457 0.102 Uiso 1 1 calc R
C5S C 0.5503(4) 0.5641(3) 0.3020(3) 0.1122(15) Uani 1 1 d .
H5S1 H 0.5375 0.5677 0.2463 0.135 Uiso 1 1 calc R
H5S2 H 0.6090 0.6059 0.3221 0.135 Uiso 1 1 calc R
H14 H 0.9853(18) 0.1180(18) 0.3404(14) 0.049(7) Uiso 1 1 d .

loop_
_atom_site_aniso_label
_atom_site_aniso_U_11
_atom_site_aniso_U_22
_atom_site_aniso_U_33
_atom_site_aniso_U_23
_atom_site_aniso_U_13
_atom_site_aniso_U_12
Fe1 0.02521(14) 0.01705(13) 0.02280(14) -0.00253(9) 0.00573(10) 0.00058(10)
N1 0.0237(7) 0.0204(7) 0.0253(8) -0.0019(6) 0.0048(6) 0.0011(6)
N2 0.0244(7) 0.0201(7) 0.0262(8) -0.0003(6) 0.0053(6) 0.0000(6)
N3 0.0289(8) 0.0224(7) 0.0247(7) -0.0017(6) 0.0065(6) 0.0007(6)
C11 0.0307(10) 0.0293(10) 0.0433(12) -0.0068(8) 0.0111(9) 0.0040(8)
C12 0.0242(9) 0.0233(9) 0.0309(9) -0.0057(7) 0.0039(7) 0.0030(7)
C13 0.0259(9) 0.0208(9) 0.0311(9) -0.0053(7) 0.0074(7) -0.0019(7)
C14 0.0492(12) 0.0265(10) 0.0271(10) 0.0029(8) 0.0090(9) 0.0016(9)
C21 0.0281(9) 0.0223(9) 0.0282(9) 0.0000(7) 0.0095(7) 0.0013(7)
C22 0.0326(10) 0.0281(10) 0.0313(10) -0.0032(8) 0.0028(8) 0.0046(8)
C23 0.0347(10) 0.0255(10) 0.0370(11) -0.0027(8) 0.0120(8) -0.0037(8)
C24 0.0658(15) 0.0406(12) 0.0244(10) -0.0032(9) 0.0130(10) 0.0002(11)
C31 0.0314(10) 0.0237(9) 0.0278(9) -0.0071(7) 0.0075(8) 0.0005(7)
C32 0.0378(11) 0.0422(12) 0.0352(11) -0.0032(9) -0.0023(9) 0.0070(9)
C33 0.0412(12) 0.0364(11) 0.0437(12) -0.0030(9) 0.0196(10) -0.0083(9)
C41 0.0300(9) 0.0208(8) 0.0253(9) -0.0011(7) 0.0037(7) -0.0007(7)
C42 0.0278(10) 0.0529(14) 0.0445(13) -0.0107(11) -0.0027(9) 0.0026(10)
C43 0.0312(11) 0.0466(13) 0.0528(13) -0.0130(10) 0.0189(10) -0.0074(9)
C51 0.0328(10) 0.0298(10) 0.0471(12) -0.0146(9) 0.0059(9) -0.0042(8)
C52 0.0272(10) 0.0426(12) 0.0454(12) -0.0096(10) 0.0069(9) -0.0056(9)
C53 0.0259(10) 0.0439(12) 0.0473(12) -0.0111(10) 0.0055(9) 0.0020(9)
C62 0.0283(9) 0.0278(10) 0.0346(10) -0.0069(8) 0.0070(8) 0.0005(8)
C63 0.0289(9) 0.0272(9) 0.0343(10) -0.0082(8) 0.0058(8) 0.0000(8)
C72 0.0397(11) 0.0344(11) 0.0338(11) 0.0056(8) 0.0046(9) 0.0018(9)
C73 0.0413(11) 0.0356(11) 0.0414(12) 0.0113(9) 0.0124(9) -0.0012(9)
C82 0.0623(16) 0.0622(16) 0.0361(12) 0.0094(11) 0.0079(11) -0.0034(13)
C83 0.0644(17) 0.0631(17) 0.0451(14) 0.0115(12) 0.0069(12) 0.0049(13)
C92 0.0773(19) 0.0371(13) 0.0758(19) 0.0001(12) 0.0272(16) -0.0081(12)
C93 0.091(2) 0.0440(15) 0.084(2) 0.0057(15) -0.0006(18) 0.0204(15)
C102 0.0294(10) 0.0334(10) 0.0372(11) -0.0032(8) 0.0088(8) -0.0060(8)
C103 0.0299(10) 0.0376(11) 0.0362(11) 0.0002(9) 0.0045(8) 0.0047(8)
C112 0.0531(14) 0.0351(12) 0.0562(14) 0.0018(10) 0.0136(11) 0.0021(10)
C113 0.0550(15) 0.0398(13) 0.0593(15) 0.0074(11) 0.0094(12) 0.0079(11)
C122 0.0431(12) 0.0512(14) 0.0442(13) -0.0052(10) 0.0181(10) -0.0065(10)
C123 0.0479(14) 0.0686(17) 0.0389(13) -0.0022(12) -0.0026(10) 0.0029(12)
O1S 0.128(2) 0.136(3) 0.096(2) 0.0179(18) 0.0390(18) 0.053(2)
C2S 0.160(4) 0.139(4) 0.064(2) 0.026(2) 0.033(2) 0.070(3)
C3S 0.106(3) 0.113(3) 0.085(2) -0.021(2) 0.046(2) 0.004(2)
C4S 0.094(3) 0.064(2) 0.079(2) -0.0192(17) -0.0246(19) 0.0117(18)
C5S 0.147(4) 0.073(3) 0.129(4) 0.004(3) 0.059(3) -0.001(3)

loop_
_atom_type_symbol
_atom_type_description
_atom_type_scat_dispersion_real
_atom_type_scat_dispersion_imag
_atom_type_scat_source
C C 0.0033 0.0016 'International Tables Vol C Tables 4.2.6.8 and 6.1.1.4'
H H 0.0000 0.0000 'International Tables Vol C Tables 4.2.6.8 and 6.1.1.4'
N N 0.0061 0.0033 'International Tables Vol C Tables 4.2.6.8 and 6.1.1.4'
Fe Fe 0.3463 0.8444 'International Tables Vol C Tables 4.2.6.8 and 6.1.1.4'
O O 0.0106 0.0060 'International Tables Vol C Tables 4.2.6.8 and 6.1.1.4'

loop_
_geom_angle_atom_site_label_1
_geom_angle_atom_site_label_2
_geom_angle_atom_site_label_3
_geom_angle
_geom_angle_site_symmetry_3
N3 Fe1 N1 123.57(6) .
N3 Fe1 N2 125.97(6) .
N1 Fe1 N2 91.75(6) .
N3 Fe1 N3 83.28(6) 3_756
N1 Fe1 N3 117.04(6) 3_756
N2 Fe1 N3 118.15(6) 3_756
C21 N1 C12 115.47(14) .
C21 N1 Fe1 122.60(12) .
C12 N1 Fe1 121.93(11) .
C41 N2 C13 116.26(15) .
C41 N2 Fe1 122.31(12) .
C13 N2 Fe1 121.42(11) .
C14 N3 Fe1 134.86(14) .
C14 N3 Fe1 128.42(13) 3_756
Fe1 N3 Fe1 96.72(6) 3_756
C22 C12 C62 121.04(17) .
C22 C12 N1 118.66(16) .
C62 C12 N1 120.24(16) .
C63 C13 C23 120.74(17) .
C63 C13 N2 120.71(16) .
C23 C13 N2 118.52(16) .
N3 C14 C24 125.43(18) .
N1 C21 C31 123.92(16) .
N1 C21 C11 120.58(16) .
C31 C21 C11 115.44(16) .
C32 C22 C12 118.26(19) .
C32 C22 C72 120.58(19) .
C12 C22 C72 121.14(17) .
C33 C23 C13 118.44(19) .
C33 C23 C73 119.72(18) .
C13 C23 C73 121.79(17) .
C41 C31 C21 128.85(17) .
C42 C32 C22 121.1(2) .
C43 C33 C23 121.5(2) .
N2 C41 C31 124.03(16) .
N2 C41 C51 120.64(16) .
C31 C41 C51 115.30(16) .
C52 C42 C32 119.9(2) .
C33 C43 C53 119.56(19) .
C42 C52 C62 121.6(2) .
C43 C53 C63 121.5(2) .
C52 C62 C12 117.88(19) .
C52 C62 C102 119.87(18) .
C12 C62 C102 122.25(17) .
C53 C63 C13 118.25(19) .
C53 C63 C103 119.63(18) .
C13 C63 C103 122.12(17) .
C92 C72 C22 112.14(19) .
C92 C72 C82 110.1(2) .
C22 C72 C82 112.90(19) .
C23 C73 C93 110.8(2) .
C23 C73 C83 113.02(19) .
C93 C73 C83 110.2(2) .
C62 C102 C112 110.45(18) .
C62 C102 C122 113.01(17) .
C112 C102 C122 109.41(18) .
C63 C103 C113 110.03(18) .
C63 C103 C123 112.70(18) .
C113 C103 C123 110.29(19) .
C5S O1S C2S 104.1(3) .
O1S C2S C3S 107.7(3) .
C2S C3S C4S 102.8(3) .
C5S C4S C3S 104.5(3) .
O1S C5S C4S 109.0(4) .

loop_
_geom_bond_atom_site_label_1
_geom_bond_atom_site_label_2
_geom_bond_distance
_geom_bond_site_symmetry_2
Fe1 N3 2.0409(15) .
Fe1 N1 2.0479(14) .
Fe1 N2 2.0520(15) .
Fe1 N3 2.0789(15) 3_756
N1 C21 1.334(2) .
N1 C12 1.446(2) .
N2 C41 1.333(2) .
N2 C13 1.448(2) .
N3 C14 1.258(2) .
N3 Fe1 2.0789(15) 3_756
C11 C21 1.520(2) .
C12 C22 1.408(3) .
C12 C62 1.408(3) .
C13 C63 1.406(3) .
C13 C23 1.407(3) .
C14 C24 1.501(3) .
C21 C31 1.400(3) .
C22 C32 1.395(3) .
C22 C72 1.520(3) .
C23 C33 1.394(3) .
C23 C73 1.514(3) .
C31 C41 1.397(3) .
C32 C42 1.382(3) .
C33 C43 1.375(3) .
C41 C51 1.524(3) .
C42 C52 1.373(3) .
C43 C53 1.382(3) .
C52 C62 1.399(3) .
C53 C63 1.395(3) .
C62 C102 1.516(3) .
C63 C103 1.515(3) .
C72 C92 1.519(3) .
C72 C82 1.530(3) .
C73 C93 1.527(4) .
C73 C83 1.528(3) .
C102 C112 1.526(3) .
C102 C122 1.537(3) .
C103 C113 1.528(3) .
C103 C123 1.533(3) .
O1S C5S 1.376(5) .
O1S C2S 1.405(4) .
C2S C3S 1.490(5) .
C3S C4S 1.500(5) .
C4S C5S 1.448(5) .

loop_
_geom_torsion_atom_site_label_1
_geom_torsion_atom_site_label_2
_geom_torsion_atom_site_label_3
_geom_torsion_atom_site_label_4
_geom_torsion
_geom_torsion_site_symmetry_1
_geom_torsion_site_symmetry_4
N3 Fe1 N1 C21 -158.55(13) . .
N2 Fe1 N1 C21 -22.04(14) . .
N3 Fe1 N1 C21 101.02(14) 3_756 .
N3 Fe1 N1 C12 21.55(16) . .
N2 Fe1 N1 C12 158.06(13) . .
N3 Fe1 N1 C12 -78.88(14) 3_756 .
N3 Fe1 N2 C41 158.01(13) . .
N1 Fe1 N2 C41 23.13(14) . .
N3 Fe1 N2 C41 -99.03(14) 3_756 .
N3 Fe1 N2 C13 -21.67(16) . .
N1 Fe1 N2 C13 -156.55(13) . .
N3 Fe1 N2 C13 81.30(14) 3_756 .
N1 Fe1 N3 C14 61.8(2) . .
N2 Fe1 N3 C14 -60.0(2) . .
N3 Fe1 N3 C14 179.9(2) 3_756 .
N1 Fe1 N3 Fe1 -118.12(7) . 3_756
N2 Fe1 N3 Fe1 120.10(7) . 3_756
N3 Fe1 N3 Fe1 0.0 3_756 3_756
C21 N1 C12 C22 96.9(2) . .
Fe1 N1 C12 C22 -83.16(18) . .
C21 N1 C12 C62 -80.3(2) . .
Fe1 N1 C12 C62 99.61(17) . .
C41 N2 C13 C63 83.2(2) . .
Fe1 N2 C13 C63 -97.11(18) . .
C41 N2 C13 C23 -94.7(2) . .
Fe1 N2 C13 C23 84.95(18) . .
Fe1 N3 C14 C24 179.92(16) . .
Fe1 N3 C14 C24 -0.2(3) 3_756 .
C12 N1 C21 C31 -171.70(17) . .
Fe1 N1 C21 C31 8.4(2) . .
C12 N1 C21 C11 5.5(2) . .
Fe1 N1 C21 C11 -174.40(13) . .
C62 C12 C22 C32 4.3(3) . .
N1 C12 C22 C32 -172.95(17) . .
C62 C12 C22 C72 -177.13(17) . .
N1 C12 C22 C72 5.7(3) . .
C63 C13 C23 C33 -0.4(3) . .
N2 C13 C23 C33 177.49(17) . .
C63 C13 C23 C73 -178.07(18) . .
N2 C13 C23 C73 -0.1(3) . .
N1 C21 C31 C41 14.9(3) . .
C11 C21 C31 C41 -162.42(19) . .
C12 C22 C32 C42 -2.2(3) . .
C72 C22 C32 C42 179.20(19) . .
C13 C23 C33 C43 1.0(3) . .
C73 C23 C33 C43 178.7(2) . .
C13 N2 C41 C31 169.02(17) . .
Fe1 N2 C41 C31 -10.7(2) . .
C13 N2 C41 C51 -8.8(2) . .
Fe1 N2 C41 C51 171.51(14) . .
C21 C31 C41 N2 -13.6(3) . .
C21 C31 C41 C51 164.34(19) . .
C22 C32 C42 C52 -1.4(3) . .
C23 C33 C43 C53 -0.2(3) . .
C32 C42 C52 C62 3.0(3) . .
C33 C43 C53 C63 -1.1(3) . .
C42 C52 C62 C12 -0.9(3) . .
C42 C52 C62 C102 178.87(19) . .
C22 C12 C62 C52 -2.8(3) . .
N1 C12 C62 C52 174.40(16) . .
C22 C12 C62 C102 177.48(17) . .
N1 C12 C62 C102 -5.4(3) . .
C43 C53 C63 C13 1.6(3) . .
C43 C53 C63 C103 -178.08(19) . .
C23 C13 C63 C53 -0.8(3) . .
N2 C13 C63 C53 -178.74(17) . .
C23 C13 C63 C103 178.88(17) . .
N2 C13 C63 C103 1.0(3) . .
C32 C22 C72 C92 90.2(3) . .
C12 C22 C72 C92 -88.4(2) . .
C32 C22 C72 C82 -34.9(3) . .
C12 C22 C72 C82 146.5(2) . .
C33 C23 C73 C93 -78.1(3) . .
C13 C23 C73 C93 99.5(2) . .
C33 C23 C73 C83 46.2(3) . .
C13 C23 C73 C83 -136.3(2) . .
C52 C62 C102 C112 78.6(2) . .
C12 C62 C102 C112 -101.6(2) . .
C52 C62 C102 C122 -44.3(3) . .
C12 C62 C102 C122 135.42(19) . .
C53 C63 C103 C113 -77.6(2) . .
C13 C63 C103 C113 102.7(2) . .
C53 C63 C103 C123 45.9(3) . .
C13 C63 C103 C123 -133.8(2) . .
C5S O1S C2S C3S 33.0(5) . .
O1S C2S C3S C4S -18.8(5) . .
C2S C3S C4S C5S -1.8(5) . .
C2S O1S C5S C4S -34.7(5) . .
C3S C4S C5S O1S 22.5(5) . .
